data_7209773
loop_
_publ_author_name
'Drebushchak, Tatiana N.'
'Pankrushina, Natalia A.'
'Mikheev, Aleksandr N.'
'Thumm, Manfred K. A.'

_publ_section_title
;
 Crystalline products of tolbutamide decomposition in water after
 microwave treatment
;
_journal_issue 18
_journal_name_full CrystEngComm
_journal_page_first 3582
_journal_paper_doi 10.1039/c3ce40145f
_journal_volume 15
_journal_year 2013
_chemical_compound_source
;
Starting reagent was purchased from SIGMA
;
_chemical_formula_moiety 'C7 H9 N O2 S'
_chemical_formula_sum 'C7 H9 N O2 S'
_chemical_formula_weight 171.21
_chemical_name_common p-toluenesulfonamide
_space_group_IT_number 1
_symmetry_cell_setting triclinic
_symmetry_space_group_name_Hall 'P 1'
_symmetry_space_group_name_H-M 'P 1'
_atom_sites_solution_hydrogens geom
_atom_sites_solution_primary direct
_atom_sites_solution_secondary difmap
_cell_angle_alpha 100.801(5)
_cell_angle_beta 102.284(4)
_cell_angle_gamma 90.371(3)
_cell_formula_units_Z 2
_cell_length_a 5.1562(2)
_cell_length_b 8.3250(4)
_cell_length_c 9.8583(7)
_cell_measurement_reflns_used 2033
_cell_measurement_temperature 295(2)
_cell_measurement_theta_max 28.1743
_cell_measurement_theta_min 3.5910
_cell_volume 405.68(4)
_computing_structure_refinement SHELXL-97
_computing_structure_solution SHELXS-97
_diffrn_ambient_temperature 295(2)
_diffrn_detector_area_resol_mean 10.3457
_diffrn_measured_fraction_theta_full 0.998
_diffrn_measured_fraction_theta_max 0.998
_diffrn_measurement_device_type 'Oxford Diffraction KM4 CCD'
_diffrn_measurement_method '\w scans'
_diffrn_radiation_monochromator graphite
_diffrn_radiation_source 'Enhance (Mo) X-ray Source'
_diffrn_radiation_type 'Mo K\a'
_diffrn_radiation_wavelength 0.71073
_diffrn_reflns_av_R_equivalents 0.0268
_diffrn_reflns_av_sigmaI/netI 0.0503
_diffrn_reflns_limit_h_max 6
_diffrn_reflns_limit_h_min -6
_diffrn_reflns_limit_k_max 10
_diffrn_reflns_limit_k_min -10
_diffrn_reflns_limit_l_max 12
_diffrn_reflns_limit_l_min -12
_diffrn_reflns_number 5004
_diffrn_reflns_theta_full 26.37
_diffrn_reflns_theta_max 26.37
_diffrn_reflns_theta_min 3.60
_exptl_absorpt_coefficient_mu 0.346
_exptl_absorpt_correction_T_max 0.914
_exptl_absorpt_correction_T_min 0.897
_exptl_absorpt_correction_type multi-scan
_exptl_absorpt_process_details
;
CrysAlisPro, Agilent Technologies,
Version 1.171.35.15 (release 03-08-2011 CrysAlis171 .NET)
Empirical absorption correction using spherical harmonics,
implemented in SCALE3 ABSPACK scaling algorithm.
;
_exptl_crystal_colour colourless
_exptl_crystal_density_diffrn 1.402
_exptl_crystal_density_method 'not measured'
_exptl_crystal_description block
_exptl_crystal_F_000 180
_exptl_crystal_preparation
;
Microwave treatment of hot water-tolbutamide suspension
;
_exptl_crystal_size_max 0.32
_exptl_crystal_size_mid 0.30
_exptl_crystal_size_min 0.13
_refine_diff_density_max 0.307
_refine_diff_density_min -0.169
_refine_diff_density_rms 0.038
_refine_ls_abs_structure_details 'Flack H D (1983), Acta Cryst. A39, 876-881'
_refine_ls_abs_structure_Flack -0.04(7)
_refine_ls_extinction_method none
_refine_ls_goodness_of_fit_ref 1.027
_refine_ls_hydrogen_treatment mixed
_refine_ls_matrix_type full
_refine_ls_number_parameters 217
_refine_ls_number_reflns 3302
_refine_ls_number_restraints 3
_refine_ls_restrained_S_all 1.027
_refine_ls_R_factor_all 0.0539
_refine_ls_R_factor_gt 0.0421
_refine_ls_shift/su_max 0.000
_refine_ls_shift/su_mean 0.000
_refine_ls_structure_factor_coef Fsqd
_refine_ls_weighting_details 'calc w=1/[\s^2^(Fo^2^)+(0.0430P)^2^+0.0000P] where P=(Fo^2^+2Fc^2^)/3'
_refine_ls_weighting_scheme calc
_refine_ls_wR_factor_gt 0.0893
_refine_ls_wR_factor_ref 0.0972
_reflns_number_gt 2790
_reflns_number_total 3302
_reflns_threshold_expression >2sigma(I)
_cod_data_source_file c3ce40145f.txt
_cod_data_source_block TSAbeta
_cod_database_code 7209773

loop_
_symmetry_equiv_pos_as_xyz
'x, y, z'

loop_
_atom_site_label
_atom_site_type_symbol
_atom_site_fract_x
_atom_site_fract_y
_atom_site_fract_z
_atom_site_U_iso_or_equiv
_atom_site_adp_type
_atom_site_occupancy
_atom_site_symmetry_multiplicity
_atom_site_calc_flag
_atom_site_refinement_flags
S11 S 0.50674(11) 0.87303(7) 0.16975(7) 0.0359(3) Uani 1 1 d .
O11 O 0.6190(4) 0.7219(2) 0.1209(2) 0.0485(6) Uani 1 1 d .
O12 O 0.6229(4) 1.0202(2) 0.1469(2) 0.0442(6) Uani 1 1 d .
N11 N 0.2002(5) 0.8624(4) 0.0933(3) 0.0412(6) Uani 1 1 d .
C11 C 0.5313(6) 0.8919(3) 0.3532(3) 0.0377(7) Uani 1 1 d .
C12 C 0.7338(7) 0.8185(4) 0.4329(4) 0.0533(9) Uani 1 1 d .
H12A H 0.8506 0.7543 0.3889 0.064 Uiso 1 1 calc R
C13 C 0.7616(7) 0.8407(5) 0.5770(4) 0.0656(11) Uani 1 1 d .
H13 H 0.8969 0.7897 0.6292 0.079 Uiso 1 1 calc R
C14 C 0.5934(8) 0.9368(5) 0.6466(4) 0.0613(10) Uani 1 1 d .
C15 C 0.3937(8) 1.0098(5) 0.5654(4) 0.0590(9) Uani 1 1 d .
H15 H 0.2780 1.0746 0.6097 0.071 Uiso 1 1 calc R
C16 C 0.3612(7) 0.9891(4) 0.4206(4) 0.0488(8) Uani 1 1 d .
H16 H 0.2259 1.0401 0.3684 0.059 Uiso 1 1 calc R
C17 C 0.6282(13) 0.9622(7) 0.8042(5) 0.104(2) Uani 1 1 d .
H17A H 0.4570 0.9637 0.8280 0.156 Uiso 1 1 calc R
H17B H 0.7246 1.0645 0.8471 0.156 Uiso 1 1 calc R
H17C H 0.7253 0.8745 0.8383 0.156 Uiso 1 1 calc R
H11 H 0.110(6) 0.776(4) 0.098(3) 0.033(8) Uiso 1 1 d .
H12 H 0.122(6) 0.949(4) 0.108(3) 0.038(9) Uiso 1 1 d .
S21 S 0.02364(11) 0.38416(8) 0.20094(7) 0.0381(3) Uani 1 1 d .
O21 O 0.1419(4) 0.5311(3) 0.1794(2) 0.0507(6) Uani 1 1 d .
O22 O 0.1374(4) 0.2319(3) 0.1564(2) 0.0496(6) Uani 1 1 d .
N21 N -0.2817(5) 0.3703(4) 0.1188(3) 0.0418(7) Uani 1 1 d .
C21 C 0.0409(6) 0.4068(3) 0.3840(3) 0.0382(7) Uani 1 1 d .
C22 C 0.2420(7) 0.5037(4) 0.4782(4) 0.0574(9) Uani 1 1 d .
H22A H 0.3623 0.5614 0.4450 0.069 Uiso 1 1 calc R
C23 C 0.2663(8) 0.5158(5) 0.6219(4) 0.0699(11) Uani 1 1 d .
H23 H 0.4038 0.5819 0.6840 0.084 Uiso 1 1 calc R
C24 C 0.0926(8) 0.4326(5) 0.6758(4) 0.0616(10) Uani 1 1 d .
C25 C -0.1099(9) 0.3368(5) 0.5787(4) 0.0609(10) Uani 1 1 d .
H25 H -0.2314 0.2800 0.6119 0.073 Uiso 1 1 calc R
C26 C -0.1378(7) 0.3226(4) 0.4357(4) 0.0498(8) Uani 1 1 d .
H26 H -0.2758 0.2568 0.3735 0.060 Uiso 1 1 calc R
C27 C 0.1195(12) 0.4456(7) 0.8334(5) 0.1016(17) Uani 1 1 d .
H27A H -0.0491 0.4693 0.8572 0.152 Uiso 1 1 calc R
H27B H 0.2482 0.5319 0.8835 0.152 Uiso 1 1 calc R
H27C H 0.1766 0.3439 0.8593 0.152 Uiso 1 1 calc R
H21 H -0.370(6) 0.278(4) 0.121(3) 0.045(9) Uiso 1 1 d .
H22 H -0.352(7) 0.459(5) 0.144(4) 0.058(11) Uiso 1 1 d .

loop_
_atom_site_aniso_label
_atom_site_aniso_U_11
_atom_site_aniso_U_22
_atom_site_aniso_U_33
_atom_site_aniso_U_23
_atom_site_aniso_U_13
_atom_site_aniso_U_12
S11 0.0342(4) 0.0264(4) 0.0506(7) 0.0097(5) 0.0151(5) 0.0010(3)
O11 0.0493(13) 0.0296(11) 0.0714(18) 0.0081(11) 0.0245(12) 0.0092(9)
O12 0.0504(12) 0.0304(11) 0.0572(15) 0.0129(10) 0.0199(11) -0.0032(9)
N11 0.0378(15) 0.0331(15) 0.0525(18) 0.0092(13) 0.0081(13) 0.0010(13)
C11 0.0358(16) 0.0324(16) 0.047(2) 0.0134(14) 0.0079(14) -0.0038(13)
C12 0.0446(19) 0.048(2) 0.068(3) 0.0191(17) 0.0062(17) 0.0028(15)
C13 0.060(2) 0.065(2) 0.070(3) 0.033(2) -0.009(2) -0.0025(19)
C14 0.073(3) 0.060(2) 0.050(2) 0.0190(19) 0.006(2) -0.019(2)
C15 0.064(2) 0.063(2) 0.053(2) 0.0085(17) 0.0219(18) -0.0020(18)
C16 0.0471(19) 0.0476(19) 0.054(2) 0.0141(16) 0.0122(15) 0.0085(15)
C17 0.139(5) 0.111(5) 0.056(3) 0.022(3) 0.001(3) -0.018(4)
S21 0.0365(4) 0.0290(5) 0.0541(8) 0.0134(5) 0.0170(5) 0.0029(4)
O21 0.0526(13) 0.0381(13) 0.0694(18) 0.0235(12) 0.0198(12) -0.0054(10)
O22 0.0519(13) 0.0368(12) 0.0674(17) 0.0130(11) 0.0259(12) 0.0121(10)
N21 0.0384(15) 0.0338(15) 0.0549(19) 0.0119(13) 0.0111(13) 0.0018(13)
C21 0.0353(16) 0.0293(16) 0.051(2) 0.0088(14) 0.0098(14) 0.0051(13)
C22 0.048(2) 0.057(2) 0.064(3) 0.0143(18) 0.0023(17) -0.0169(16)
C23 0.066(3) 0.070(3) 0.061(3) 0.006(2) -0.006(2) -0.020(2)
C24 0.076(3) 0.055(2) 0.051(2) 0.0092(18) 0.011(2) 0.007(2)
C25 0.072(3) 0.059(2) 0.055(3) 0.0119(19) 0.021(2) -0.0132(19)
C26 0.057(2) 0.0444(19) 0.048(2) 0.0053(15) 0.0135(16) -0.0145(16)
C27 0.141(5) 0.104(4) 0.054(3) 0.010(3) 0.014(3) -0.013(3)

loop_
_atom_type_symbol
_atom_type_description
_atom_type_scat_dispersion_real
_atom_type_scat_dispersion_imag
_atom_type_scat_source
C C 0.0033 0.0016 'International Tables Vol C Tables 4.2.6.8 and 6.1.1.4'
H H 0.0000 0.0000 'International Tables Vol C Tables 4.2.6.8 and 6.1.1.4'
O O 0.0106 0.0060 'International Tables Vol C Tables 4.2.6.8 and 6.1.1.4'
S S 0.1246 0.1234 'International Tables Vol C Tables 4.2.6.8 and 6.1.1.4'
N N 0.0061 0.0033 'International Tables Vol C Tables 4.2.6.8 and 6.1.1.4'

loop_
_geom_angle_atom_site_label_1
_geom_angle_atom_site_label_2
_geom_angle_atom_site_label_3
_geom_angle
O11 S11 O12 117.18(13)
O11 S11 N11 108.06(15)
O12 S11 N11 107.38(15)
O11 S11 C11 107.62(14)
O12 S11 C11 107.80(13)
N11 S11 C11 108.56(14)
S11 N11 H11 115.5(19)
S11 N11 H12 115(2)
H11 N11 H12 114(3)
C12 C11 C16 119.3(3)
C12 C11 S11 119.9(3)
C16 C11 S11 120.6(2)
C13 C12 C11 119.9(3)
C13 C12 H12A 120.1
C11 C12 H12A 120.1
C12 C13 C14 121.8(3)
C12 C13 H13 119.1
C14 C13 H13 119.1
C15 C14 C13 117.4(4)
C15 C14 C17 121.2(4)
C13 C14 C17 121.3(4)
C16 C15 C14 121.9(4)
C16 C15 H15 119.1
C14 C15 H15 119.1
C15 C16 C11 119.6(3)
C15 C16 H16 120.2
C11 C16 H16 120.2
C14 C17 H17A 109.5
C14 C17 H17B 109.5
H17A C17 H17B 109.5
C14 C17 H17C 109.5
H17A C17 H17C 109.5
H17B C17 H17C 109.5
O22 S21 O21 118.03(14)
O22 S21 N21 107.27(15)
O21 S21 N21 107.79(14)
O22 S21 C21 107.32(14)
O21 S21 C21 106.93(14)
N21 S21 C21 109.30(14)
S21 N21 H21 114(2)
S21 N21 H22 109(2)
H21 N21 H22 117(3)
C22 C21 C26 119.0(3)
C22 C21 S21 119.7(3)
C26 C21 S21 121.3(2)
C21 C22 C23 120.3(3)
C21 C22 H22A 119.8
C23 C22 H22A 119.8
C24 C23 C22 121.8(3)
C24 C23 H23 119.1
C22 C23 H23 119.1
C23 C24 C25 116.8(4)
C23 C24 C27 121.9(4)
C25 C24 C27 121.4(4)
C26 C25 C24 122.5(4)
C26 C25 H25 118.8
C24 C25 H25 118.8
C25 C26 C21 119.6(3)
C25 C26 H26 120.2
C21 C26 H26 120.2
C24 C27 H27A 109.5
C24 C27 H27B 109.5
H27A C27 H27B 109.5
C24 C27 H27C 109.5
H27A C27 H27C 109.5
H27B C27 H27C 109.5

loop_
_geom_bond_atom_site_label_1
_geom_bond_atom_site_label_2
_geom_bond_distance
S11 O11 1.432(2)
S11 O12 1.436(2)
S11 N11 1.594(3)
S11 C11 1.763(3)
N11 H11 0.87(3)
N11 H12 0.83(3)
C11 C12 1.385(4)
C11 C16 1.386(5)
C12 C13 1.374(5)
C12 H12A 0.9300
C13 C14 1.386(6)
C13 H13 0.9300
C14 C15 1.382(6)
C14 C17 1.499(6)
C15 C16 1.380(5)
C15 H15 0.9300
C16 H16 0.9300
C17 H17A 0.9600
C17 H17B 0.9600
C17 H17C 0.9600
S21 O22 1.433(2)
S21 O21 1.434(2)
S21 N21 1.603(3)
S21 C21 1.762(3)
N21 H21 0.90(3)
N21 H22 0.85(4)
C21 C22 1.374(4)
C21 C26 1.388(4)
C22 C23 1.379(5)
C22 H22A 0.9300
C23 C24 1.377(6)
C23 H23 0.9300
C24 C25 1.386(6)
C24 C27 1.512(6)
C25 C26 1.369(5)
C25 H25 0.9300
C26 H26 0.9300
C27 H27A 0.9600
C27 H27B 0.9600
C27 H27C 0.9600

loop_
_geom_hbond_atom_site_label_D
_geom_hbond_atom_site_label_H
_geom_hbond_atom_site_label_A
_geom_hbond_distance_DH
_geom_hbond_distance_HA
_geom_hbond_distance_DA
_geom_hbond_angle_DHA
_geom_hbond_site_symmetry_A
N11 H11 O21 0.87(3) 2.32(3) 3.064(4) 144(3) .
N11 H11 O11 0.87(3) 2.63(3) 3.293(3) 134(2) 1_455
N11 H12 O22 0.83(3) 2.31(3) 3.056(4) 149(3) 1_565
N21 H22 O11 0.85(4) 2.24(4) 2.973(4) 145(3) 1_455
N21 H21 O12 0.90(3) 2.21(4) 3.025(4) 151(3) 1_445
N21 H21 O22 0.90(3) 2.67(3) 3.320(3) 130(3) 1_455

loop_
_geom_torsion_atom_site_label_1
_geom_torsion_atom_site_label_2
_geom_torsion_atom_site_label_3
_geom_torsion_atom_site_label_4
_geom_torsion
O11 S11 C11 C12 28.2(3)
O12 S11 C11 C12 -99.1(3)
N11 S11 C11 C12 144.9(3)
O11 S11 C11 C16 -156.4(2)
O12 S11 C11 C16 76.3(3)
N11 S11 C11 C16 -39.7(3)
C16 C11 C12 C13 1.0(5)
S11 C11 C12 C13 176.4(3)
C11 C12 C13 C14 -0.7(5)
C12 C13 C14 C15 0.4(5)
C12 C13 C14 C17 -179.1(4)
C13 C14 C15 C16 -0.2(5)
C17 C14 C15 C16 179.2(4)
C14 C15 C16 C11 0.4(5)
C12 C11 C16 C15 -0.8(5)
S11 C11 C16 C15 -176.2(2)
O22 S21 C21 C22 99.1(3)
O21 S21 C21 C22 -28.5(3)
N21 S21 C21 C22 -144.9(3)
O22 S21 C21 C26 -77.8(3)
O21 S21 C21 C26 154.6(2)
N21 S21 C21 C26 38.2(3)
C26 C21 C22 C23 0.4(5)
S21 C21 C22 C23 -176.6(3)
C21 C22 C23 C24 0.0(6)
C22 C23 C24 C25 -0.5(6)
C22 C23 C24 C27 179.9(4)
C23 C24 C25 C26 0.6(6)
C27 C24 C25 C26 -179.7(4)
C24 C25 C26 C21 -0.2(6)
C22 C21 C26 C25 -0.3(5)
S21 C21 C26 C25 176.7(3)
